data_2228929
loop_
_publ_author_name
'Jasinski, Jerry P.'
'Butcher, Ray J.'
'Siddegowda, M. S.'
'Yathirajan, H. S.'
'Ramesha, A. R.'

_publ_section_title
;
 Etoricoxibium picrate
;
_journal_coeditor_code ZL2336
_journal_issue 1
_journal_name_full 'Acta Crystallographica Section E'
_journal_page_first o107
_journal_page_last o108
_journal_paper_doi 10.1107/S1600536810050993
_journal_volume 67
_journal_year 2011
_chemical_formula_iupac 'C18 H16 Cl N2 O2 S +, C6 H2 N3 O7 -'
_chemical_formula_moiety 'C18 H16 Cl N2 O2 S +, C6 H2 N3 O7 -'
_chemical_formula_sum 'C24 H18 Cl N5 O9 S'
_chemical_formula_weight 587.94
_chemical_name_systematic
;
5-{5-Chloro-3-[4-(methylsulfonyl)phenyl]-2-pyridyl}-2-methylpyridinium
2,4,6-trinitrophenolate
;
_space_group_IT_number 14
_symmetry_cell_setting monoclinic
_symmetry_space_group_name_Hall '-P 2ybc'
_symmetry_space_group_name_H-M 'P 1 21/c 1'
_atom_sites_solution_hydrogens geom
_atom_sites_solution_primary direct
_atom_sites_solution_secondary difmap
_cell_angle_alpha 90.00
_cell_angle_beta 98.1140(10)
_cell_angle_gamma 90.00
_cell_formula_units_Z 4
_cell_length_a 9.02500(10)
_cell_length_b 12.74960(10)
_cell_length_c 21.8011(3)
_cell_measurement_reflns_used 6755
_cell_measurement_temperature 123(2)
_cell_measurement_theta_max 73.9883
_cell_measurement_theta_min 4.9458
_cell_volume 2483.43(5)
_computing_cell_refinement '<i>CrysAlis PRO</i> (Oxford Diffraction, 2007)'
_computing_data_collection '<i>CrysAlis PRO</i> (Oxford Diffraction, 2007)'
_computing_data_reduction '<i>CrysAlis RED</i> (Oxford Diffraction, 2007)'
_computing_molecular_graphics '<i>SHELXTL</i> (Sheldrick, 2008)'
_computing_publication_material '<i>SHELXTL</i> (Sheldrick, 2008)'
_computing_structure_refinement '<i>SHELXL97</i> (Sheldrick, 2008)'
_computing_structure_solution '<i>SHELXS97</i> (Sheldrick, 2008)'
_diffrn_ambient_temperature 123(2)
_diffrn_detector_area_resol_mean 10.5081
_diffrn_measured_fraction_theta_full 0.998
_diffrn_measured_fraction_theta_max 0.976
_diffrn_measurement_device_type 'Oxford Diffraction Xcalibur Ruby Gemini'
_diffrn_measurement_method '\w scans'
_diffrn_radiation_monochromator graphite
_diffrn_radiation_source 'Enhance (Cu) X-ray Source'
_diffrn_radiation_type CuK\a
_diffrn_radiation_wavelength 1.54178
_diffrn_reflns_av_R_equivalents 0.0213
_diffrn_reflns_av_sigmaI/netI 0.0200
_diffrn_reflns_limit_h_max 9
_diffrn_reflns_limit_h_min -11
_diffrn_reflns_limit_k_max 15
_diffrn_reflns_limit_k_min -15
_diffrn_reflns_limit_l_max 18
_diffrn_reflns_limit_l_min -26
_diffrn_reflns_number 9467
_diffrn_reflns_theta_full 67.50
_diffrn_reflns_theta_max 74.15
_diffrn_reflns_theta_min 4.95
_exptl_absorpt_coefficient_mu 2.735
_exptl_absorpt_correction_T_max 1.00000
_exptl_absorpt_correction_T_min 0.60662
_exptl_absorpt_correction_type multi-scan
_exptl_absorpt_process_details
;
(CrysAlis RED; Oxford Diffraction, 2007)
;
_exptl_crystal_colour 'pale yellow'
_exptl_crystal_density_diffrn 1.573
_exptl_crystal_density_method 'not measured'
_exptl_crystal_description prism
_exptl_crystal_F_000 1208
_exptl_crystal_size_max 0.48
_exptl_crystal_size_mid 0.42
_exptl_crystal_size_min 0.24
_refine_diff_density_max 0.439
_refine_diff_density_min -0.384
_refine_ls_extinction_method none
_refine_ls_goodness_of_fit_ref 1.029
_refine_ls_hydrogen_treatment constr
_refine_ls_matrix_type full
_refine_ls_number_parameters 363
_refine_ls_number_reflns 4932
_refine_ls_number_restraints 0
_refine_ls_restrained_S_all 1.029
_refine_ls_R_factor_all 0.0418
_refine_ls_R_factor_gt 0.0378
_refine_ls_shift/su_max 0.001
_refine_ls_shift/su_mean 0.000
_refine_ls_structure_factor_coef Fsqd
_refine_ls_weighting_details 'calc w=1/[\s^2^(Fo^2^)+(0.0651P)^2^+1.3666P] where P=(Fo^2^+2Fc^2^)/3'
_refine_ls_weighting_scheme calc
_refine_ls_wR_factor_gt 0.1010
_refine_ls_wR_factor_ref 0.1036
_reflns_number_gt 4454
_reflns_number_total 4932
_reflns_threshold_expression I>2\s(I)
_cod_data_source_file zl2336.cif
_cod_data_source_block I
_cod_original_sg_symbol_H-M 'P 21/c'
_cod_database_code 2228929
_cod_database_fobs_code 2228929

loop_
_symmetry_equiv_pos_as_xyz
'x, y, z'
'-x, y+1/2, -z+1/2'
'-x, -y, -z'
'x, -y-1/2, z-1/2'

loop_
_atom_site_type_symbol
_atom_site_label
_atom_site_fract_x
_atom_site_fract_y
_atom_site_fract_z
_atom_site_U_iso_or_equiv
_atom_site_adp_type
_atom_site_calc_flag
_atom_site_refinement_flags
_atom_site_occupancy
_atom_site_disorder_assembly
_atom_site_disorder_group
Cl Cl -0.27058(5) -0.16223(3) 0.30221(2) 0.02597(12) Uani d . 1 . .
S S 0.06564(4) 0.53861(3) 0.361812(19) 0.01753(11) Uani d . 1 . .
O O1A 0.02079(16) 0.59365(10) 0.41361(7) 0.0288(3) Uani d . 1 . .
O O2A 0.00758(15) 0.57350(10) 0.30009(6) 0.0287(3) Uani d . 1 . .
N N1A 0.06432(15) -0.08812(11) 0.43234(6) 0.0165(3) Uani d . 1 . .
N N2A 0.42035(14) 0.18006(10) 0.47118(6) 0.0144(3) Uani d . 1 . .
H H2AB 0.4697 0.2297 0.4547 0.017 Uiso calc R 1 . .
C C1A -0.13587(17) -0.09020(13) 0.34908(8) 0.0169(3) Uani d . 1 . .
C C2A -0.04308(18) -0.14008(13) 0.39641(8) 0.0188(3) Uani d . 1 . .
H H2AA -0.0564 -0.2128 0.4034 0.023 Uiso calc R 1 . .
C C3A 0.08116(17) 0.01546(12) 0.42314(7) 0.0137(3) Uani d . 1 . .
C C4A -0.01720(17) 0.07282(13) 0.37997(7) 0.0141(3) Uani d . 1 . .
C C5A -0.12491(17) 0.01675(13) 0.34070(7) 0.0160(3) Uani d . 1 . .
H H5AA -0.1893 0.0515 0.3089 0.019 Uiso calc R 1 . .
C C6A 0.21601(17) 0.06182(12) 0.46066(7) 0.0137(3) Uani d . 1 . .
C C7A 0.29848(17) 0.13998(12) 0.43700(7) 0.0144(3) Uani d . 1 . .
H H7AA 0.2683 0.1654 0.3962 0.017 Uiso calc R 1 . .
C C8A 0.47188(17) 0.14885(13) 0.52934(7) 0.0150(3) Uani d . 1 . .
C C9A 0.60555(19) 0.20386(14) 0.56235(9) 0.0224(4) Uani d . 1 . .
H H9AA 0.6164 0.2722 0.5429 0.034 Uiso calc R 1 . .
H H9AB 0.6952 0.1615 0.5600 0.034 Uiso calc R 1 . .
H H9AC 0.5930 0.2140 0.6059 0.034 Uiso calc R 1 . .
C C10A 0.39764(18) 0.06695(13) 0.55375(8) 0.0164(3) Uani d . 1 . .
H H10A 0.4335 0.0405 0.5938 0.020 Uiso calc R 1 . .
C C11A 0.27134(18) 0.02370(13) 0.51971(8) 0.0156(3) Uani d . 1 . .
H H11A 0.2214 -0.0327 0.5366 0.019 Uiso calc R 1 . .
C C12A -0.01200(16) 0.18932(13) 0.37508(7) 0.0142(3) Uani d . 1 . .
C C13A -0.00357(18) 0.23552(13) 0.31785(8) 0.0161(3) Uani d . 1 . .
H H13A -0.0098 0.1934 0.2816 0.019 Uiso calc R 1 . .
C C14A 0.01398(18) 0.34369(13) 0.31387(7) 0.0160(3) Uani d . 1 . .
H H14A 0.0206 0.3759 0.2751 0.019 Uiso calc R 1 . .
C C15A 0.02176(17) 0.40413(12) 0.36752(8) 0.0146(3) Uani d . 1 . .
C C16A 0.00510(18) 0.36004(13) 0.42436(7) 0.0156(3) Uani d . 1 . .
H H16A 0.0063 0.4028 0.4601 0.019 Uiso calc R 1 . .
C C17A -0.01336(18) 0.25191(13) 0.42787(7) 0.0159(3) Uani d . 1 . .
H H17A -0.0269 0.2204 0.4662 0.019 Uiso calc R 1 . .
C C18A 0.2626(2) 0.53815(15) 0.36775(9) 0.0259(4) Uani d . 1 . .
H H18A 0.2983 0.6096 0.3621 0.039 Uiso calc R 1 . .
H H18B 0.2933 0.4923 0.3357 0.039 Uiso calc R 1 . .
H H18C 0.3056 0.5123 0.4088 0.039 Uiso calc R 1 . .
O O1B 0.56283(15) 0.34250(10) 0.43011(6) 0.0259(3) Uani d . 1 . .
O O2B 0.72286(18) 0.50574(12) 0.48473(6) 0.0361(4) Uani d . 1 . .
O O3B 0.6532(2) 0.64555(11) 0.43287(7) 0.0396(4) Uani d . 1 . .
O O4B 0.71450(14) 0.62738(10) 0.21604(6) 0.0235(3) Uani d . 1 . .
O O5B 0.69640(18) 0.47710(12) 0.16915(6) 0.0342(3) Uani d . 1 . .
O O6B 0.60280(16) 0.16893(10) 0.27056(6) 0.0274(3) Uani d . 1 . .
O O7B 0.58882(16) 0.16083(10) 0.36843(6) 0.0282(3) Uani d . 1 . .
N N1B 0.67468(17) 0.55080(12) 0.43669(7) 0.0214(3) Uani d . 1 . .
N N2B 0.69422(16) 0.53193(12) 0.21568(7) 0.0198(3) Uani d . 1 . .
N N3B 0.59954(15) 0.21143(11) 0.32115(7) 0.0192(3) Uani d . 1 . .
C C1B 0.60694(17) 0.37936(13) 0.38317(8) 0.0162(3) Uani d . 1 . .
C C2B 0.65095(17) 0.48942(13) 0.37955(8) 0.0161(3) Uani d . 1 . .
C C3B 0.67357(17) 0.53950(13) 0.32650(8) 0.0163(3) Uani d . 1 . .
H H3BA 0.6939 0.6126 0.3266 0.020 Uiso calc R 1 . .
C C4B 0.66631(17) 0.48133(13) 0.27202(8) 0.0166(3) Uani d . 1 . .
C C5B 0.64153(17) 0.37444(13) 0.27156(8) 0.0166(3) Uani d . 1 . .
H H5BA 0.6424 0.3354 0.2345 0.020 Uiso calc R 1 . .
C C6B 0.61546(17) 0.32465(13) 0.32535(8) 0.0155(3) Uani d . 1 . .

loop_
_atom_site_aniso_label
_atom_site_aniso_U_11
_atom_site_aniso_U_22
_atom_site_aniso_U_33
_atom_site_aniso_U_12
_atom_site_aniso_U_13
_atom_site_aniso_U_23
Cl 0.0243(2) 0.0218(2) 0.0298(2) -0.00915(16) -0.00314(16) -0.00647(16)
S 0.0176(2) 0.01094(19) 0.0234(2) -0.00117(14) 0.00049(15) 0.00361(14)
O1A 0.0364(7) 0.0128(6) 0.0385(8) 0.0020(5) 0.0102(6) -0.0017(5)
O2A 0.0292(7) 0.0219(6) 0.0323(7) -0.0034(5) -0.0053(5) 0.0135(6)
N1A 0.0132(6) 0.0127(6) 0.0238(7) 0.0000(5) 0.0027(5) 0.0008(5)
N2A 0.0123(6) 0.0124(6) 0.0188(7) -0.0019(5) 0.0033(5) 0.0007(5)
C1A 0.0130(7) 0.0158(8) 0.0221(8) -0.0039(6) 0.0030(6) -0.0064(6)
C2A 0.0162(8) 0.0114(7) 0.0291(9) -0.0011(6) 0.0038(7) -0.0018(6)
C3A 0.0117(7) 0.0131(7) 0.0168(7) -0.0001(6) 0.0039(6) -0.0007(6)
C4A 0.0125(7) 0.0129(7) 0.0175(7) -0.0003(6) 0.0045(6) -0.0012(6)
C5A 0.0145(7) 0.0163(8) 0.0172(8) 0.0005(6) 0.0018(6) -0.0007(6)
C6A 0.0105(7) 0.0123(7) 0.0185(8) 0.0018(6) 0.0030(6) -0.0020(6)
C7A 0.0130(7) 0.0150(7) 0.0153(7) 0.0005(6) 0.0027(6) -0.0004(6)
C8A 0.0117(7) 0.0152(7) 0.0180(7) 0.0033(6) 0.0017(6) -0.0024(6)
C9A 0.0161(8) 0.0206(8) 0.0288(9) -0.0015(7) -0.0033(7) -0.0007(7)
C10A 0.0148(7) 0.0176(8) 0.0167(7) 0.0023(6) 0.0019(6) 0.0025(6)
C11A 0.0142(7) 0.0136(7) 0.0197(8) 0.0003(6) 0.0046(6) 0.0010(6)
C12A 0.0095(7) 0.0129(7) 0.0197(8) 0.0009(6) -0.0001(6) -0.0001(6)
C13A 0.0150(7) 0.0163(8) 0.0166(8) 0.0020(6) 0.0009(6) -0.0022(6)
C14A 0.0152(7) 0.0176(8) 0.0152(7) 0.0012(6) 0.0014(6) 0.0028(6)
C15A 0.0107(7) 0.0105(7) 0.0220(8) 0.0005(5) 0.0003(6) 0.0018(6)
C16A 0.0167(7) 0.0133(7) 0.0166(7) 0.0015(6) 0.0019(6) -0.0017(6)
C17A 0.0158(7) 0.0158(8) 0.0160(8) 0.0011(6) 0.0023(6) 0.0016(6)
C18A 0.0179(8) 0.0285(10) 0.0304(10) -0.0082(7) 0.0004(7) 0.0005(8)
O1B 0.0329(7) 0.0235(6) 0.0228(6) -0.0118(5) 0.0096(5) 0.0004(5)
O2B 0.0533(9) 0.0336(8) 0.0193(7) -0.0108(7) -0.0028(6) 0.0006(6)
O3B 0.0597(10) 0.0230(7) 0.0363(8) 0.0120(7) 0.0073(7) -0.0082(6)
O4B 0.0237(6) 0.0217(6) 0.0238(6) -0.0061(5) -0.0010(5) 0.0080(5)
O5B 0.0535(9) 0.0311(8) 0.0200(7) -0.0065(7) 0.0119(6) -0.0009(6)
O6B 0.0330(7) 0.0204(6) 0.0288(7) -0.0022(5) 0.0043(6) -0.0056(5)
O7B 0.0353(7) 0.0176(6) 0.0341(7) -0.0001(5) 0.0136(6) 0.0070(5)
N1B 0.0216(7) 0.0219(7) 0.0213(8) -0.0024(6) 0.0052(6) -0.0023(6)
N2B 0.0166(7) 0.0219(7) 0.0203(7) -0.0028(6) 0.0004(5) 0.0040(6)
N3B 0.0140(6) 0.0153(7) 0.0282(8) -0.0015(5) 0.0029(6) 0.0006(6)
C1B 0.0102(7) 0.0176(8) 0.0204(8) -0.0020(6) 0.0009(6) 0.0033(6)
C2B 0.0115(7) 0.0171(8) 0.0193(8) 0.0008(6) 0.0004(6) -0.0018(6)
C3B 0.0112(7) 0.0146(8) 0.0223(8) -0.0001(6) -0.0001(6) 0.0023(6)
C4B 0.0123(7) 0.0190(8) 0.0181(8) -0.0019(6) 0.0011(6) 0.0035(6)
C5B 0.0117(7) 0.0190(8) 0.0186(8) -0.0007(6) 0.0002(6) -0.0011(6)
C6B 0.0108(7) 0.0134(7) 0.0219(8) -0.0020(6) 0.0005(6) 0.0014(6)

loop_
_atom_type_symbol
_atom_type_description
_atom_type_scat_dispersion_real
_atom_type_scat_dispersion_imag
_atom_type_scat_source
C C 0.0181 0.0091 'International Tables Vol C Tables 4.2.6.8 and 6.1.1.4'
H H 0.0000 0.0000 'International Tables Vol C Tables 4.2.6.8 and 6.1.1.4'
N N 0.0311 0.0180 'International Tables Vol C Tables 4.2.6.8 and 6.1.1.4'
O O 0.0492 0.0322 'International Tables Vol C Tables 4.2.6.8 and 6.1.1.4'
S S 0.3331 0.5567 'International Tables Vol C Tables 4.2.6.8 and 6.1.1.4'
Cl Cl 0.3639 0.7018 'International Tables Vol C Tables 4.2.6.8 and 6.1.1.4'

loop_
_geom_angle_atom_site_label_1
_geom_angle_atom_site_label_2
_geom_angle_atom_site_label_3
_geom_angle_site_symmetry_1
_geom_angle_site_symmetry_3
_geom_angle
_geom_angle_publ_flag
O1A S O2A . . 118.49(9) ?
O1A S C18A . . 109.69(9) ?
O2A S C18A . . 107.39(9) ?
O1A S C15A . . 109.14(8) ?
O2A S C15A . . 108.00(8) ?
C18A S C15A . . 103.01(8) ?
C2A N1A C3A . . 119.18(14) ?
C7A N2A C8A . . 123.92(14) ?
C7A N2A H2AB . . 118.0 ?
C8A N2A H2AB . . 118.0 ?
C5A C1A C2A . . 120.25(15) ?
C5A C1A Cl . . 120.11(13) ?
C2A C1A Cl . . 119.60(13) ?
N1A C2A C1A . . 121.42(15) ?
N1A C2A H2AA . . 119.3 ?
C1A C2A H2AA . . 119.3 ?
N1A C3A C4A . . 122.41(14) ?
N1A C3A C6A . . 114.07(14) ?
C4A C3A C6A . . 123.47(14) ?
C5A C4A C3A . . 117.60(14) ?
C5A C4A C12A . . 119.48(14) ?
C3A C4A C12A . . 122.92(14) ?
C1A C5A C4A . . 118.72(15) ?
C1A C5A H5AA . . 120.6 ?
C4A C5A H5AA . . 120.6 ?
C7A C6A C11A . . 116.81(14) ?
C7A C6A C3A . . 121.39(14) ?
C11A C6A C3A . . 121.65(14) ?
N2A C7A C6A . . 120.60(14) ?
N2A C7A H7AA . . 119.7 ?
C6A C7A H7AA . . 119.7 ?
N2A C8A C10A . . 117.52(14) ?
N2A C8A C9A . . 117.64(15) ?
C10A C8A C9A . . 124.83(15) ?
C8A C9A H9AA . . 109.5 ?
C8A C9A H9AB . . 109.5 ?
H9AA C9A H9AB . . 109.5 ?
C8A C9A H9AC . . 109.5 ?
H9AA C9A H9AC . . 109.5 ?
H9AB C9A H9AC . . 109.5 ?
C11A C10A C8A . . 120.01(15) ?
C11A C10A H10A . . 120.0 ?
C8A C10A H10A . . 120.0 ?
C10A C11A C6A . . 120.96(15) ?
C10A C11A H11A . . 119.5 ?
C6A C11A H11A . . 119.5 ?
C13A C12A C17A . . 120.20(15) ?
C13A C12A C4A . . 119.49(14) ?
C17A C12A C4A . . 120.30(14) ?
C12A C13A C14A . . 119.75(15) ?
C12A C13A H13A . . 120.1 ?
C14A C13A H13A . . 120.1 ?
C13A C14A C15A . . 119.21(15) ?
C13A C14A H14A . . 120.4 ?
C15A C14A H14A . . 120.4 ?
C16A C15A C14A . . 121.74(15) ?
C16A C15A S . . 120.60(12) ?
C14A C15A S . . 117.54(12) ?
C15A C16A C17A . . 118.62(15) ?
C15A C16A H16A . . 120.7 ?
C17A C16A H16A . . 120.7 ?
C16A C17A C12A . . 120.24(15) ?
C16A C17A H17A . . 119.9 ?
C12A C17A H17A . . 119.9 ?
S C18A H18A . . 109.5 ?
S C18A H18B . . 109.5 ?
H18A C18A H18B . . 109.5 ?
S C18A H18C . . 109.5 ?
H18A C18A H18C . . 109.5 ?
H18B C18A H18C . . 109.5 ?
O2B N1B O3B . . 123.86(16) ?
O2B N1B C2B . . 118.13(15) ?
O3B N1B C2B . . 117.87(15) ?
O4B N2B O5B . . 123.07(15) ?
O4B N2B C4B . . 118.76(15) ?
O5B N2B C4B . . 118.16(14) ?
O7B N3B O6B . . 122.22(15) ?
O7B N3B C6B . . 119.13(14) ?
O6B N3B C6B . . 118.59(14) ?
O1B C1B C6B . . 126.59(15) ?
O1B C1B C2B . . 121.90(15) ?
C6B C1B C2B . . 111.45(14) ?
C3B C2B N1B . . 116.85(15) ?
C3B C2B C1B . . 124.75(15) ?
N1B C2B C1B . . 118.40(14) ?
C2B C3B C4B . . 118.66(15) ?
C2B C3B H3BA . . 120.7 ?
C4B C3B H3BA . . 120.7 ?
C5B C4B C3B . . 121.29(15) ?
C5B C4B N2B . . 118.90(15) ?
C3B C4B N2B . . 119.69(15) ?
C4B C5B C6B . . 119.59(16) ?
C4B C5B H5BA . . 120.2 ?
C6B C5B H5BA . . 120.2 ?
C5B C6B N3B . . 115.48(15) ?
C5B C6B C1B . . 123.50(15) ?
N3B C6B C1B . . 121.01(14) ?

loop_
_geom_bond_atom_site_label_1
_geom_bond_atom_site_label_2
_geom_bond_site_symmetry_2
_geom_bond_distance
_geom_bond_publ_flag
Cl C1A . 1.7363(16) ?
S O1A . 1.4355(14) ?
S O2A . 1.4436(13) ?
S C18A . 1.7640(19) ?
S C15A . 1.7679(16) ?
N1A C2A . 1.333(2) ?
N1A C3A . 1.347(2) ?
N2A C7A . 1.340(2) ?
N2A C8A . 1.348(2) ?
N2A H2AB . 0.8800 ?
C1A C5A . 1.381(2) ?
C1A C2A . 1.388(2) ?
C2A H2AA . 0.9500 ?
C3A C4A . 1.405(2) ?
C3A C6A . 1.489(2) ?
C4A C5A . 1.398(2) ?
C4A C12A . 1.490(2) ?
C5A H5AA . 0.9500 ?
C6A C7A . 1.386(2) ?
C6A C11A . 1.400(2) ?
C7A H7AA . 0.9500 ?
C8A C10A . 1.387(2) ?
C8A C9A . 1.490(2) ?
C9A H9AA . 0.9800 ?
C9A H9AB . 0.9800 ?
C9A H9AC . 0.9800 ?
C10A C11A . 1.384(2) ?
C10A H10A . 0.9500 ?
C11A H11A . 0.9500 ?
C12A C13A . 1.392(2) ?
C12A C17A . 1.402(2) ?
C13A C14A . 1.392(2) ?
C13A H13A . 0.9500 ?
C14A C15A . 1.394(2) ?
C14A H14A . 0.9500 ?
C15A C16A . 1.388(2) ?
C16A C17A . 1.392(2) ?
C16A H16A . 0.9500 ?
C17A H17A . 0.9500 ?
C18A H18A . 0.9800 ?
C18A H18B . 0.9800 ?
C18A H18C . 0.9800 ?
O1B C1B . 1.242(2) ?
O2B N1B . 1.219(2) ?
O3B N1B . 1.224(2) ?
O4B N2B . 1.2305(19) ?
O5B N2B . 1.234(2) ?
O6B N3B . 1.233(2) ?
O7B N3B . 1.231(2) ?
N1B C2B . 1.461(2) ?
N2B C4B . 1.441(2) ?
N3B C6B . 1.452(2) ?
C1B C6B . 1.452(2) ?
C1B C2B . 1.464(2) ?
C2B C3B . 1.361(2) ?
C3B C4B . 1.394(2) ?
C3B H3BA . 0.9500 ?
C4B C5B . 1.381(2) ?
C5B C6B . 1.383(2) ?
C5B H5BA . 0.9500 ?

loop_
_geom_hbond_atom_site_label_D
_geom_hbond_atom_site_label_H
_geom_hbond_atom_site_label_A
_geom_hbond_site_symmetry_A
_geom_hbond_distance_DH
_geom_hbond_distance_HA
_geom_hbond_distance_DA
_geom_hbond_angle_DHA
N2A H2AB O1B . 0.88 1.79 2.6588(18) 171.6
N2A H2AB O7B . 0.88 2.46 2.8898(19) 110.9
C2A H2AA O1A 1_545 0.95 2.56 3.455(2) 156.1
C9A H9AA O1B . 0.98 2.60 3.357(2) 134.4
C13A H13A O2A 2_545 0.95 2.35 3.294(2) 172.8
C18A H18C O2B 3_666 0.98 2.38 3.249(2) 146.9
C5A H5AA O6B 1_455 0.95 2.45 3.329(2) 153.3
C7A H7AA O4B 2_645 0.95 2.52 3.326(2) 142.7

loop_
_geom_torsion_atom_site_label_1
_geom_torsion_atom_site_label_2
_geom_torsion_atom_site_label_3
_geom_torsion_atom_site_label_4
_geom_torsion_site_symmetry_1
_geom_torsion_site_symmetry_2
_geom_torsion_site_symmetry_3
_geom_torsion_site_symmetry_4
_geom_torsion
_geom_torsion_publ_flag
C3A N1A C2A C1A . . . . 1.2(2) ?
C5A C1A C2A N1A . . . . -4.2(3) ?
Cl C1A C2A N1A . . . . 178.19(12) ?
C2A N1A C3A C4A . . . . 4.7(2) ?
C2A N1A C3A C6A . . . . -172.79(14) ?
N1A C3A C4A C5A . . . . -7.5(2) ?
C6A C3A C4A C5A . . . . 169.75(14) ?
N1A C3A C4A C12A . . . . 171.79(15) ?
C6A C3A C4A C12A . . . . -10.9(2) ?
C2A C1A C5A C4A . . . . 1.2(2) ?
Cl C1A C5A C4A . . . . 178.77(12) ?
C3A C4A C5A C1A . . . . 4.4(2) ?
C12A C4A C5A C1A . . . . -174.96(14) ?
N1A C3A C6A C7A . . . . 143.34(15) ?
C4A C3A C6A C7A . . . . -34.2(2) ?
N1A C3A C6A C11A . . . . -32.2(2) ?
C4A C3A C6A C11A . . . . 150.31(15) ?
C8A N2A C7A C6A . . . . 0.2(2) ?
C11A C6A C7A N2A . . . . -3.6(2) ?
C3A C6A C7A N2A . . . . -179.32(14) ?
C7A N2A C8A C10A . . . . 3.2(2) ?
C7A N2A C8A C9A . . . . -177.65(15) ?
N2A C8A C10A C11A . . . . -3.0(2) ?
C9A C8A C10A C11A . . . . 177.88(16) ?
C8A C10A C11A C6A . . . . -0.4(2) ?
C7A C6A C11A C10A . . . . 3.6(2) ?
C3A C6A C11A C10A . . . . 179.36(14) ?
C5A C4A C12A C13A . . . . -53.2(2) ?
C3A C4A C12A C13A . . . . 127.46(17) ?
C5A C4A C12A C17A . . . . 127.70(16) ?
C3A C4A C12A C17A . . . . -51.6(2) ?
C17A C12A C13A C14A . . . . 4.4(2) ?
C4A C12A C13A C14A . . . . -174.62(14) ?
C12A C13A C14A C15A . . . . -0.5(2) ?
C13A C14A C15A C16A . . . . -3.2(2) ?
C13A C14A C15A S . . . . 172.85(12) ?
O1A S C15A C16A . . . . -22.84(15) ?
O2A S C15A C16A . . . . -152.91(13) ?
C18A S C15A C16A . . . . 93.67(14) ?
O1A S C15A C14A . . . . 161.04(13) ?
O2A S C15A C14A . . . . 30.96(15) ?
C18A S C15A C14A . . . . -82.46(14) ?
C14A C15A C16A C17A . . . . 2.8(2) ?
S C15A C16A C17A . . . . -173.15(12) ?
C15A C16A C17A C12A . . . . 1.3(2) ?
C13A C12A C17A C16A . . . . -4.9(2) ?
C4A C12A C17A C16A . . . . 174.19(14) ?
O2B N1B C2B C3B . . . . -146.94(17) ?
O3B N1B C2B C3B . . . . 28.9(2) ?
O2B N1B C2B C1B . . . . 32.3(2) ?
O3B N1B C2B C1B . . . . -151.84(16) ?
O1B C1B C2B C3B . . . . -167.28(16) ?
C6B C1B C2B C3B . . . . 10.0(2) ?
O1B C1B C2B N1B . . . . 13.6(2) ?
C6B C1B C2B N1B . . . . -169.16(14) ?
N1B C2B C3B C4B . . . . 173.89(14) ?
C1B C2B C3B C4B . . . . -5.3(2) ?
C2B C3B C4B C5B . . . . -2.1(2) ?
C2B C3B C4B N2B . . . . -178.17(14) ?
O4B N2B C4B C5B . . . . 179.15(15) ?
O5B N2B C4B C5B . . . . -0.7(2) ?
O4B N2B C4B C3B . . . . -4.6(2) ?
O5B N2B C4B C3B . . . . 175.46(15) ?
C3B C4B C5B C6B . . . . 3.5(2) ?
N2B C4B C5B C6B . . . . 179.62(14) ?
C4B C5B C6B N3B . . . . -176.48(14) ?
C4B C5B C6B C1B . . . . 2.3(2) ?
O7B N3B C6B C5B . . . . 173.90(14) ?
O6B N3B C6B C5B . . . . -3.5(2) ?
O7B N3B C6B C1B . . . . -4.9(2) ?
O6B N3B C6B C1B . . . . 177.70(14) ?
O1B C1B C6B C5B . . . . 168.74(16) ?
C2B C1B C6B C5B . . . . -8.4(2) ?
O1B C1B C6B N3B . . . . -12.5(3) ?
C2B C1B C6B N3B . . . . 170.35(13) ?
